data_7248113
loop_
_publ_author_name
'Kaenpracha, Chaowat'
'Katrun, Praewpan'
'Chainok, Kittipong'
'Sukpattanacharoen, Chattarika'
'Kungwan, Nawee'
'Boonmak, Jaursup'

_publ_section_title
;
 Photoinduced enhancement of intraligand charge-transfer of a crystalline
 3,3&#x2032;-diindolyl(3-pyridyl)methane
;
_journal_issue 10
_journal_name_full CrystEngComm
_journal_page_first 1438
_journal_page_last 1443
_journal_paper_doi 10.1039/D3CE01283B
_journal_volume 26
_journal_year 2024
_chemical_formula_moiety 'C H4 O, C22 H17 N3'
_chemical_formula_sum 'C23 H21 N3 O'
_chemical_formula_weight 355.443
_chemical_properties_physical Light-sensitive,Photo-sensitive
_space_group_crystal_system monoclinic
_space_group_IT_number 14
_space_group_name_Hall '-P 2yn'
_space_group_name_H-M_alt 'P 1 21/n 1'
_symmetry_Int_Tables_number 14
_atom_sites_solution_primary dual
_audit_creation_date 2023-09-27
_audit_creation_method
;
Olex2 1.5
(compiled 2023.08.24 svn.re1ec1418 for OlexSys, GUI svn.r6817)
;
_audit_update_record
;
2023-10-24 deposited with the CCDC.	2024-02-09 downloaded from the CCDC.
;
_cell_angle_alpha 90
_cell_angle_beta 112.575(4)
_cell_angle_gamma 90
_cell_formula_units_Z 4
_cell_length_a 14.4915(18)
_cell_length_b 9.3952(9)
_cell_length_c 15.0402(19)
_cell_measurement_reflns_used 6085
_cell_measurement_temperature 298(2)
_cell_measurement_theta_max 23.74
_cell_measurement_theta_min 2.62
_cell_volume 1890.8(4)
_computing_cell_refinement 'SAINT V8.40B (Bruker AXS LLC, 2019)'
_computing_data_reduction 'SAINT V8.40B (Bruker AXS LLC, 2019)'
_computing_molecular_graphics 'Olex2 1.5 (Dolomanov et al., 2009)'
_computing_publication_material 'Olex2 1.5 (Dolomanov et al., 2009)'
_computing_structure_refinement 'olex2.refine 1.5 (Bourhis et al., 2015)'
_computing_structure_solution 'SHELXT 2014/4 (Sheldrick, 2014)'
_diffrn_ambient_temperature 298(2)
_diffrn_measured_fraction_theta_full 0.9988
_diffrn_measured_fraction_theta_max 0.9989
_diffrn_measurement_device_type 'Bruker D8 QUEST PHOTON-II'
_diffrn_measurement_method '\f and \w scans'
_diffrn_radiation_type 'Mo K\a'
_diffrn_radiation_wavelength 0.71073
_diffrn_reflns_av_R_equivalents 0.0650
_diffrn_reflns_av_unetI/netI 0.0429
_diffrn_reflns_Laue_measured_fraction_full 0.9988
_diffrn_reflns_Laue_measured_fraction_max 0.9989
_diffrn_reflns_limit_h_max 17
_diffrn_reflns_limit_h_min -17
_diffrn_reflns_limit_k_max 11
_diffrn_reflns_limit_k_min -11
_diffrn_reflns_limit_l_max 18
_diffrn_reflns_limit_l_min -17
_diffrn_reflns_number 21320
_diffrn_reflns_point_group_measured_fraction_full 0.9988
_diffrn_reflns_point_group_measured_fraction_max 0.9989
_diffrn_reflns_theta_full 25.2417
_diffrn_reflns_theta_max 26.02
_diffrn_reflns_theta_min 2.62
_diffrn_source_current 30.0
_diffrn_source_power 1.5
_diffrn_source_voltage 50.0
_diffrn_standards_number 0
_exptl_absorpt_coefficient_mu 0.078
_exptl_absorpt_correction_T_max 0.7454
_exptl_absorpt_correction_T_min 0.6549
_exptl_absorpt_correction_type multi-scan
_exptl_absorpt_process_details
;
Krause, L., Herbst-Irmer, R., Sheldrick, G. M., Stalke, D. (2015).
"Comparison of silver and molybdenum microfocus X-ray sources for
single-crystal structure determination"
J. Appl. Cryst. 48, 3-10.
doi:10.1107/S1600576714022985
;
_exptl_crystal_colour yellow
_exptl_crystal_colour_primary yellow
_exptl_crystal_density_diffrn 1.249
_exptl_crystal_description block
_exptl_crystal_F_000 752.442
_exptl_crystal_size_max 0.45
_exptl_crystal_size_mid 0.05
_exptl_crystal_size_min 0.05
_refine_diff_density_max 0.5526
_refine_diff_density_min -0.4247
_refine_diff_density_rms 0.1042
_refine_ls_d_res_high 0.8100
_refine_ls_d_res_low 7.7818
_refine_ls_goodness_of_fit_ref 1.6254
_refine_ls_hydrogen_treatment constr
_refine_ls_matrix_type full
_refine_ls_number_constraints 40
_refine_ls_number_parameters 246
_refine_ls_number_reflns 3727
_refine_ls_number_restraints 0
_refine_ls_restrained_S_all 1.6254
_refine_ls_R_factor_all 0.1787
_refine_ls_R_factor_gt 0.1197
_refine_ls_shift/su_max -0.0008
_refine_ls_shift/su_mean 0.0000
_refine_ls_structure_factor_coef Fsqd
_refine_ls_weighting_details 'w=1/[\s^2^(Fo^2^)+(0.2P)^2^] where P=(Fo^2^+2Fc^2^)/3'
_refine_ls_weighting_scheme calc
_refine_ls_wR_factor_gt 0.3027
_refine_ls_wR_factor_ref 0.4518
_reflns_Friedel_coverage 0.0
_reflns_limit_h_max 10
_reflns_limit_h_min -17
_reflns_limit_k_max 11
_reflns_limit_k_min 0
_reflns_limit_l_max 18
_reflns_limit_l_min -9
_reflns_number_gt 2056
_reflns_number_total 3727
_reflns_threshold_expression I>=2u(I)
_cod_data_source_file d3ce01283b2.cif
_cod_data_source_block 25MIr-PMDI-MeOH
_cod_depositor_comments 'Adding full bibliography for 7248111--7248117.cif.'
_cod_database_code 7248113
_olex2_refinement_description
;
1. Fixed Uiso
 At 1.2 times of:
  All C(H) groups, All N(H) groups
 At 1.5 times of:
  All C(H,H,H) groups, All O(H) groups
2.a Ternary CH refined with riding coordinates:
 C7(H7)
2.b Aromatic/amide H refined with riding coordinates:
 N2(H2), N3(H3), C8(H8), C15(H15), C4(H4), C23(H23), C16(H16), C5(H5), C2(H2a),
  C12(H12), C22(H22), C13(H13), C6(H6), C20(H20), C21(H21), C14(H14)
2.c Idealised Me refined as rotating group:
 C1(H1a,H1b,H1c)
2.d Idealised tetrahedral OH refined as rotating group:
 O1(H1)
;
_olex2_submission_special_instructions 'No special instructions were received'

loop_
_space_group_symop_id
_space_group_symop_operation_xyz
1 x,y,z
2 -x+1/2,y+1/2,-z+1/2
3 -x,-y,-z
4 x-1/2,-y-1/2,z-1/2

loop_
_atom_site_label
_atom_site_type_symbol
_atom_site_fract_x
_atom_site_fract_y
_atom_site_fract_z
_atom_site_U_iso_or_equiv
_atom_site_adp_type
_atom_site_occupancy
_atom_site_refinement_flags_posn
O1 O 0.7566(3) 0.6366(4) 0.9104(3) 0.0853(12) Uani 1.000000 .
H1 H 0.703(2) 0.595(7) 0.889(3) 0.1279(18) Uiso 1.000000 GR
N2 N 0.2866(3) 0.5902(4) 0.5221(3) 0.0710(12) Uani 1.000000 .
H2 H 0.2627(3) 0.6677(4) 0.4914(3) 0.0852(15) Uiso 1.000000 R
N3 N 0.2114(3) 0.4330(5) 0.8862(3) 0.0755(13) Uani 1.000000 .
H3 H 0.2100(3) 0.4609(5) 0.9401(3) 0.0906(15) Uiso 1.000000 R
N1 N 0.6059(3) 0.4439(5) 0.8608(3) 0.0841(14) Uani 1.000000 .
C9 C 0.3244(3) 0.4203(5) 0.6348(3) 0.0585(12) Uani 1.000000 .
C7 C 0.3377(3) 0.3334(5) 0.7231(3) 0.0602(12) Uani 1.000000 .
H7 H 0.3195(3) 0.2356(5) 0.7004(3) 0.0723(15) Uiso 1.000000 R
C11 C 0.3368(3) 0.4873(5) 0.4939(3) 0.0632(12) Uani 1.000000 .
C10 C 0.3622(3) 0.3798(5) 0.5633(3) 0.0602(12) Uani 1.000000 .
C18 C 0.1637(4) 0.3619(5) 0.7334(3) 0.0618(13) Uani 1.000000 .
C3 C 0.4469(3) 0.3281(5) 0.7905(3) 0.0603(12) Uani 1.000000 .
C17 C 0.2703(4) 0.3741(5) 0.7728(4) 0.0614(12) Uani 1.000000 .
C8 C 0.2806(4) 0.5490(5) 0.6075(4) 0.0669(13) Uani 1.000000 .
H8 H 0.2508(4) 0.6019(5) 0.6415(4) 0.0803(16) Uiso 1.000000 R
C15 C 0.4151(4) 0.2612(6) 0.5527(4) 0.0696(14) Uani 1.000000 .
H15 H 0.4324(4) 0.1882(6) 0.5980(4) 0.0835(16) Uiso 1.000000 R
C4 C 0.4895(4) 0.2055(5) 0.8400(4) 0.0704(14) Uani 1.000000 .
H4 H 0.4502(4) 0.1254(5) 0.8352(4) 0.0845(17) Uiso 1.000000 R
C23 C 0.0939(4) 0.3191(5) 0.6440(4) 0.0705(14) Uani 1.000000 .
H23 H 0.1146(4) 0.2931(5) 0.5950(4) 0.0846(17) Uiso 1.000000 R
C19 C 0.1299(4) 0.3970(5) 0.8056(4) 0.0670(14) Uani 1.000000 .
C16 C 0.2962(4) 0.4171(5) 0.8664(4) 0.0699(14) Uani 1.000000 .
H16 H 0.3611(4) 0.4331(5) 0.9100(4) 0.0838(17) Uiso 1.000000 R
C5 C 0.5899(4) 0.2021(6) 0.8963(4) 0.0808(16) Uani 1.000000 .
H5 H 0.6195(4) 0.1191(6) 0.9283(4) 0.0970(19) Uiso 1.000000 R
C2 C 0.5090(4) 0.4449(5) 0.8047(4) 0.0741(15) Uani 1.000000 .
H2a H 0.4815(4) 0.5292(5) 0.7732(4) 0.0889(18) Uiso 1.000000 R
C12 C 0.3633(4) 0.4799(6) 0.4151(4) 0.0797(15) Uani 1.000000 .
H12 H 0.3470(4) 0.5524(6) 0.3695(4) 0.0957(18) Uiso 1.000000 R
C22 C -0.0057(4) 0.3157(6) 0.6293(5) 0.0809(16) Uani 1.000000 .
H22 H -0.0524(4) 0.2890(6) 0.5694(5) 0.097(2) Uiso 1.000000 R
C13 C 0.4149(5) 0.3607(8) 0.4064(5) 0.0943(19) Uani 1.000000 .
H13 H 0.4325(5) 0.3518(8) 0.3533(5) 0.113(2) Uiso 1.000000 R
C6 C 0.6452(4) 0.3223(6) 0.9046(5) 0.0850(17) Uani 1.000000 .
H6 H 0.7132(4) 0.3193(6) 0.9424(5) 0.102(2) Uiso 1.000000 R
C20 C 0.0285(4) 0.3921(6) 0.7907(5) 0.0811(17) Uani 1.000000 .
H20 H 0.0069(4) 0.4158(6) 0.8396(5) 0.097(2) Uiso 1.000000 R
C21 C -0.0377(5) 0.3513(6) 0.7019(5) 0.0847(17) Uani 1.000000 .
H21 H -0.1056(5) 0.3475(6) 0.6901(5) 0.102(2) Uiso 1.000000 R
C14 C 0.4410(5) 0.2544(7) 0.4749(4) 0.0901(18) Uani 1.000000 .
H14 H 0.4771(5) 0.1764(7) 0.4678(4) 0.108(2) Uiso 1.000000 R
C1 C 0.8073(5) 0.6147(8) 0.8483(5) 0.114(2) Uani 1.000000 .
H1a H 0.769(2) 0.654(5) 0.7861(13) 0.171(4) Uiso 1.000000 GR
H1b H 0.8713(18) 0.661(5) 0.874(2) 0.171(4) Uiso 1.000000 GR
H1c H 0.817(4) 0.5145(9) 0.842(3) 0.171(4) Uiso 1.000000 GR

loop_
_atom_site_aniso_label
_atom_site_aniso_U_11
_atom_site_aniso_U_22
_atom_site_aniso_U_33
_atom_site_aniso_U_12
_atom_site_aniso_U_13
_atom_site_aniso_U_23
O1 0.079(3) 0.092(3) 0.081(3) -0.017(2) 0.026(2) -0.016(2)
N2 0.076(3) 0.064(3) 0.068(3) 0.008(2) 0.022(2) 0.0065(19)
N3 0.084(3) 0.080(3) 0.069(3) 0.007(2) 0.037(2) -0.001(2)
N1 0.063(3) 0.074(3) 0.096(3) -0.007(2) 0.008(2) 0.007(2)
C9 0.055(3) 0.059(3) 0.059(3) -0.000(2) 0.020(2) -0.002(2)
C7 0.061(3) 0.055(3) 0.062(3) -0.004(2) 0.021(2) -0.004(2)
C11 0.059(3) 0.064(3) 0.063(3) -0.005(2) 0.019(2) -0.005(2)
C10 0.057(3) 0.060(3) 0.061(3) -0.002(2) 0.019(2) -0.002(2)
C18 0.063(3) 0.059(3) 0.066(3) 0.001(2) 0.028(2) 0.003(2)
C3 0.058(3) 0.057(3) 0.065(3) 0.002(2) 0.022(2) -0.003(2)
C17 0.066(3) 0.054(3) 0.065(3) 0.000(2) 0.027(2) 0.001(2)
C8 0.069(3) 0.065(3) 0.068(3) 0.004(2) 0.026(2) -0.001(2)
C15 0.072(3) 0.069(3) 0.070(3) 0.008(2) 0.030(3) -0.002(2)
C4 0.074(3) 0.057(3) 0.073(3) 0.003(2) 0.021(3) 0.002(2)
C23 0.066(3) 0.070(3) 0.073(3) -0.006(2) 0.023(3) -0.002(2)
C19 0.071(3) 0.064(3) 0.072(3) 0.005(2) 0.034(3) 0.008(2)
C16 0.074(3) 0.067(3) 0.067(3) 0.004(2) 0.026(3) 0.000(2)
C5 0.077(4) 0.069(3) 0.079(4) 0.012(3) 0.011(3) 0.003(3)
C2 0.069(3) 0.061(3) 0.084(4) -0.005(2) 0.019(3) 0.004(3)
C12 0.086(4) 0.088(4) 0.064(3) -0.002(3) 0.028(3) -0.000(3)
C22 0.065(3) 0.073(3) 0.098(4) -0.009(3) 0.025(3) 0.001(3)
C13 0.100(5) 0.115(5) 0.079(4) -0.005(4) 0.047(4) -0.016(4)
C6 0.064(3) 0.079(4) 0.096(4) 0.003(3) 0.013(3) -0.003(3)
C20 0.085(4) 0.075(3) 0.102(5) 0.007(3) 0.055(4) 0.016(3)
C21 0.069(4) 0.081(4) 0.108(5) -0.005(3) 0.038(4) 0.006(3)
C14 0.099(4) 0.094(4) 0.082(4) 0.016(3) 0.039(3) -0.009(3)
C1 0.110(5) 0.132(6) 0.111(5) -0.030(5) 0.056(5) -0.032(4)

loop_
_atom_type_symbol
_atom_type_scat_dispersion_real
_atom_type_scat_dispersion_imag
_atom_type_scat_Cromer_Mann_a1
_atom_type_scat_Cromer_Mann_a2
_atom_type_scat_Cromer_Mann_a3
_atom_type_scat_Cromer_Mann_a4
_atom_type_scat_Cromer_Mann_b1
_atom_type_scat_Cromer_Mann_b2
_atom_type_scat_Cromer_Mann_b3
_atom_type_scat_Cromer_Mann_b4
_atom_type_scat_Cromer_Mann_c
_atom_type_scat_source
_atom_type_scat_dispersion_source
C 0.00313 0.00162 2.31000 1.02000 1.58860 0.86500 20.84390 10.20750 0.56870 51.65120 0.21560 'International Tables Volume C Table 6.1.1.4 (pp. 500-502)' 'Brennan, Cowan, Rev. Sci. Instrum., 1992, 63, 850'
H 0.00000 0.00000 0.49300 0.32291 0.14019 0.04081 10.51090 26.12570 3.14236 57.79970 0.00304 'International Tables Volume C Table 6.1.1.4 (pp. 500-502)' 'Brennan, Cowan, Rev. Sci. Instrum., 1992, 63, 850'
N 0.00612 0.00332 12.21260 3.13220 2.01250 1.16630 0.00570 9.89330 28.99750 0.58260 -11.52900 'International Tables Volume C Table 6.1.1.4 (pp. 500-502)' 'Brennan, Cowan, Rev. Sci. Instrum., 1992, 63, 850'
O 0.01085 0.00610 3.04850 2.28680 1.54630 0.86700 13.27710 5.70110 0.32390 32.90890 0.25080 'International Tables Volume C Table 6.1.1.4 (pp. 500-502)' 'Brennan, Cowan, Rev. Sci. Instrum., 1992, 63, 850'

loop_
_geom_angle_atom_site_label_1
_geom_angle_atom_site_label_2
_geom_angle_atom_site_label_3
_geom_angle
_geom_angle_site_symmetry_1
_geom_angle_site_symmetry_3
_geom_angle_publ_flag
C1 O1 H1 109.5 . . ?
C11 N2 H2 125.6(3) . . ?
C8 N2 H2 125.6(3) . . ?
C8 N2 C11 108.7(4) . . ?
C19 N3 H3 125.7(3) . . ?
C16 N3 H3 125.7(3) . . ?
C16 N3 C19 108.7(4) . . ?
C6 N1 C2 117.8(5) . . ?
C10 C9 C7 124.1(4) . . ?
C8 C9 C7 129.7(4) . . ?
C8 C9 C10 106.2(4) . . ?
H7 C7 C9 105.9(2) . . ?
C3 C7 C9 110.7(4) . . ?
C3 C7 H7 105.9(2) . . ?
C17 C7 C9 114.6(4) . . ?
C17 C7 H7 105.9(2) . . ?
C17 C7 C3 113.0(4) . . ?
C10 C11 N2 107.3(4) . . ?
C12 C11 N2 131.0(5) . . ?
C12 C11 C10 121.7(5) . . ?
C11 C10 C9 107.6(4) . . ?
C15 C10 C9 133.0(5) . . ?
C15 C10 C11 119.3(4) . . ?
C23 C18 C17 133.6(5) . . ?
C19 C18 C17 107.9(4) . . ?
C19 C18 C23 118.5(5) . . ?
C4 C3 C7 121.5(4) . . ?
C2 C3 C7 121.8(4) . . ?
C2 C3 C4 116.7(5) . . ?
C18 C17 C7 125.7(4) . . ?
C16 C17 C7 128.1(5) . . ?
C16 C17 C18 105.9(4) . . ?
C9 C8 N2 110.2(4) . . ?
H8 C8 N2 124.9(3) . . ?
H8 C8 C9 124.9(3) . . ?
H15 C15 C10 120.6(3) . . ?
C14 C15 C10 118.7(5) . . ?
C14 C15 H15 120.6(4) . . ?
H4 C4 C3 120.0(3) . . ?
C5 C4 C3 120.0(5) . . ?
C5 C4 H4 120.0(3) . . ?
H23 C23 C18 120.3(3) . . ?
C22 C23 C18 119.3(5) . . ?
C22 C23 H23 120.3(4) . . ?
C18 C19 N3 107.8(4) . . ?
C20 C19 N3 130.3(5) . . ?
C20 C19 C18 122.0(5) . . ?
C17 C16 N3 109.8(5) . . ?
H16 C16 N3 125.1(3) . . ?
H16 C16 C17 125.1(3) . . ?
H5 C5 C4 120.5(3) . . ?
C6 C5 C4 118.9(5) . . ?
C6 C5 H5 120.5(3) . . ?
C3 C2 N1 123.9(5) . . ?
H2a C2 N1 118.1(3) . . ?
H2a C2 C3 118.1(3) . . ?
H12 C12 C11 121.3(3) . . ?
C13 C12 C11 117.5(6) . . ?
C13 C12 H12 121.3(4) . . ?
H22 C22 C23 119.4(4) . . ?
C21 C22 C23 121.2(6) . . ?
C21 C22 H22 119.4(4) . . ?
H13 C13 C12 119.4(4) . . ?
C14 C13 C12 121.3(6) . . ?
C14 C13 H13 119.4(4) . . ?
C5 C6 N1 122.7(5) . . ?
H6 C6 N1 118.6(3) . . ?
H6 C6 C5 118.6(3) . . ?
H20 C20 C19 121.1(4) . . ?
C21 C20 C19 117.8(5) . . ?
C21 C20 H20 121.1(3) . . ?
C20 C21 C22 121.1(5) . . ?
H21 C21 C22 119.4(4) . . ?
H21 C21 C20 119.4(3) . . ?
C13 C14 C15 121.5(6) . . ?
H14 C14 C15 119.3(4) . . ?
H14 C14 C13 119.3(4) . . ?
H1a C1 O1 109.5 . . ?
H1b C1 O1 109.5 . . ?
H1b C1 H1a 109.5 . . ?
H1c C1 O1 109.5 . . ?
H1c C1 H1a 109.5 . . ?
H1c C1 H1b 109.5 . . ?

loop_
_geom_bond_atom_site_label_1
_geom_bond_atom_site_label_2
_geom_bond_distance
_geom_bond_site_symmetry_2
_geom_bond_publ_flag
O1 H1 0.8200 . ?
O1 C1 1.408(7) . ?
N2 H2 0.8600 . ?
N2 C11 1.372(6) . ?
N2 C8 1.376(6) . ?
N3 H3 0.8600 . ?
N3 C19 1.371(6) . ?
N3 C16 1.378(7) . ?
N1 C2 1.333(6) . ?
N1 C6 1.332(7) . ?
C9 C7 1.507(7) . ?
C9 C10 1.433(7) . ?
C9 C8 1.354(6) . ?
C7 H7 0.9800 . ?
C7 C3 1.517(6) . ?
C7 C17 1.489(7) . ?
C11 C10 1.396(7) . ?
C11 C12 1.381(7) . ?
C10 C15 1.397(7) . ?
C18 C17 1.431(7) . ?
C18 C23 1.396(7) . ?
C18 C19 1.392(7) . ?
C3 C4 1.382(7) . ?
C3 C2 1.382(7) . ?
C17 C16 1.372(7) . ?
C8 H8 0.9300 . ?
C15 H15 0.9300 . ?
C15 C14 1.360(8) . ?
C4 H4 0.9300 . ?
C4 C5 1.375(7) . ?
C23 H23 0.9300 . ?
C23 C22 1.374(8) . ?
C19 C20 1.399(7) . ?
C16 H16 0.9300 . ?
C5 H5 0.9300 . ?
C5 C6 1.363(8) . ?
C2 H2a 0.9300 . ?
C12 H12 0.9300 . ?
C12 C13 1.381(9) . ?
C22 H22 0.9300 . ?
C22 C21 1.381(9) . ?
C13 H13 0.9300 . ?
C13 C14 1.379(9) . ?
C6 H6 0.9300 . ?
C20 H20 0.9300 . ?
C20 C21 1.367(8) . ?
C21 H21 0.9300 . ?
C14 H14 0.9300 . ?
C1 H1a 0.9600 . ?
C1 H1b 0.9600 . ?
C1 H1c 0.9600 . ?

loop_
_geom_torsion_atom_site_label_1
_geom_torsion_atom_site_label_2
_geom_torsion_atom_site_label_3
_geom_torsion_atom_site_label_4
_geom_torsion
_geom_torsion_site_symmetry_1
_geom_torsion_site_symmetry_2
_geom_torsion_site_symmetry_3
_geom_torsion_site_symmetry_4
_geom_torsion_publ_flag
N2 C11 C10 C9 0.6(4) . . . . ?
N2 C11 C10 C15 -179.5(4) . . . . ?
N2 C11 C12 C13 179.7(6) . . . . ?
N2 C8 C9 C7 178.9(3) . . . . ?
N2 C8 C9 C10 1.4(4) . . . . ?
N3 C19 C18 C17 1.4(4) . . . . ?
N3 C19 C18 C23 179.0(4) . . . . ?
N3 C19 C20 C21 -179.7(6) . . . . ?
N3 C16 C17 C7 -174.8(4) . . . . ?
N3 C16 C17 C18 -0.5(4) . . . . ?
N1 C2 C3 C7 -177.9(5) . . . . ?
N1 C2 C3 C4 1.5(7) . . . . ?
N1 C6 C5 C4 0.5(7) . . . . ?
C9 C7 C3 C4 -141.2(4) . . . . ?
C9 C7 C3 C2 38.2(5) . . . . ?
C9 C7 C17 C18 64.6(5) . . . . ?
C9 C7 C17 C16 -122.1(4) . . . . ?
C9 C10 C11 C12 179.7(4) . . . . ?
C9 C10 C15 C14 -179.8(6) . . . . ?
C7 C3 C4 C5 176.5(5) . . . . ?
C7 C17 C18 C23 -3.2(6) . . . . ?
C7 C17 C18 C19 174.0(5) . . . . ?
C11 C10 C15 C14 0.4(6) . . . . ?
C11 C12 C13 C14 -1.4(7) . . . . ?
C10 C15 C14 C13 -0.9(6) . . . . ?
C18 C23 C22 C21 -1.2(6) . . . . ?
C18 C19 C20 C21 -0.0(6) . . . . ?
C3 C4 C5 C6 2.0(6) . . . . ?
C15 C14 C13 C12 1.4(8) . . . . ?
C23 C22 C21 C20 0.4(6) . . . . ?
C19 C20 C21 C22 0.2(6) . . . . ?
